data_4061399
_journal_name_full Organometallics
_journal_paper_doi 10.1021/om049318g
_journal_year 2005
_chemical_formula_sum 'C38 H62 N2 Si Ti'
_chemical_formula_weight 622.89
_space_group_IT_number 14
_symmetry_cell_setting monoclinic
_symmetry_space_group_name_Hall '-P 2ybc'
_symmetry_space_group_name_H-M 'P 1 21/c 1'
_cell_angle_alpha 90.00
_cell_angle_beta 108.729(3)
_cell_angle_gamma 90.00
_cell_formula_units_Z 4
_cell_length_a 19.0300(15)
_cell_length_b 11.3547(11)
_cell_length_c 18.2460(15)
_cell_measurement_temperature 122(2)
_cell_volume 3733.8(6)
_diffrn_ambient_temperature 122(2)
_exptl_crystal_density_diffrn 1.108
_cod_depositor_comments
;
The following automatic conversions were performed:
'_symmetry_cell_setting' value 'Monoclinic' changed to 'monoclinic'
according to '/home/saulius/struct/CIF-dictionaries/cif_core.dic'
dictionary named 'cif_core.dic' version 2.4.1 from 2010-06-29.

Automatic conversion script
Id: cif_fix_enum 1527 2010-12-29 10:47:43Z saulius 
;
_cod_original_sg_symbol_H-M 'P 21/c'
_cod_database_code 4061399

loop_
_symmetry_equiv_pos_as_xyz
'x, y, z'
'-x, y+1/2, -z+1/2'
'-x, -y, -z'
'x, -y-1/2, z-1/2'

loop_
_atom_site_label
_atom_site_type_symbol
_atom_site_fract_x
_atom_site_fract_y
_atom_site_fract_z
_atom_site_U_iso_or_equiv
_atom_site_adp_type
_atom_site_occupancy
_atom_site_symmetry_multiplicity
_atom_site_calc_flag
_atom_site_refinement_flags
_atom_site_disorder_assembly
_atom_site_disorder_group
Ti1 Ti 0.21905(2) 0.98492(4) 0.21985(2) 0.01831(11) Uani 1 1 d . . .
H62 H 0.4072(15) 1.148(2) 0.4236(17) 0.056(10) Uiso 1 1 d . . .
H64 H 0.135(2) 1.286(3) 0.227(2) 0.110(16) Uiso 1 1 d . . .
N2 N 0.31289(10) 0.99092(16) 0.31289(10) 0.0181(4) Uani 1 1 d . . .
C3 C 0.31858(13) 1.1067(2) 0.33084(13) 0.0193(6) Uani 1 1 d . . .
C4 C 0.25599(13) 1.1786(2) 0.31038(14) 0.0197(6) Uani 1 1 d . . .
C5 C 0.17854(13) 1.1505(2) 0.29294(13) 0.0197(6) Uani 1 1 d . . .
C6 C 0.14921(13) 1.0394(2) 0.29359(14) 0.0203(6) Uani 1 1 d . . .
C7 C 0.37044(12) 0.90976(19) 0.35252(14) 0.0180(5) Uani 1 1 d . . .
C8 C 0.41424(13) 0.8571(2) 0.31358(14) 0.0199(6) Uani 1 1 d . . .
C9 C 0.46445(14) 0.7707(2) 0.35187(16) 0.0247(6) Uani 1 1 d . . .
C10 C 0.47197(14) 0.7379(2) 0.42662(16) 0.0268(6) Uani 1 1 d . . .
C11 C 0.42967(14) 0.7936(2) 0.46560(16) 0.0254(6) Uani 1 1 d . . .
C12 C 0.37784(13) 0.8804(2) 0.43008(14) 0.0202(6) Uani 1 1 d . . .
C13 C 0.33247(14) 0.9363(2) 0.47528(15) 0.0244(6) Uani 1 1 d . . .
C14 C 0.27376(17) 0.8527(3) 0.48437(18) 0.0305(7) Uani 1 1 d . . .
C15 C 0.38056(17) 0.9832(3) 0.55378(16) 0.0310(7) Uani 1 1 d . . .
C16 C 0.41072(14) 0.8929(2) 0.23211(15) 0.0223(6) Uani 1 1 d . . .
C17 C 0.3932(2) 0.7894(3) 0.17640(19) 0.0368(8) Uani 1 1 d . . .
C18 C 0.48254(18) 0.9519(3) 0.2321(2) 0.0366(8) Uani 1 1 d . . .
C19 C 0.39332(15) 1.1607(3) 0.36981(18) 0.0267(6) Uani 1 1 d . . .
C20 C 0.12906(18) 1.2573(3) 0.2691(2) 0.0308(7) Uani 1 1 d . . .
C21 C 0.07054(12) 1.0040(2) 0.28946(14) 0.0238(6) Uani 1 1 d . . .
C22 C 0.07171(18) 0.8722(3) 0.3054(2) 0.0427(9) Uani 1 1 d . . .
C23 C 0.01416(16) 1.0251(3) 0.20921(17) 0.0342(7) Uani 1 1 d . . .
C24 C 0.04589(19) 1.0684(4) 0.3508(2) 0.0439(9) Uani 1 1 d . . .
N25 N 0.19607(10) 0.84290(16) 0.18739(10) 0.0188(5) Uani 1 1 d . . .
C26 C 0.17283(13) 0.7327(2) 0.15430(14) 0.0198(6) Uani 1 1 d . . .
C27 C 0.11436(12) 0.7249(2) 0.08235(14) 0.0194(6) Uani 1 1 d . . .
C28 C 0.09248(14) 0.6148(2) 0.04990(15) 0.0228(6) Uani 1 1 d . . .
C29 C 0.12637(13) 0.5121(2) 0.08567(15) 0.0242(6) Uani 1 1 d . . .
C30 C 0.18313(14) 0.5201(2) 0.15517(15) 0.0247(6) Uani 1 1 d . . .
C31 C 0.20668(13) 0.6273(2) 0.19116(14) 0.0223(6) Uani 1 1 d . . .
C32 C 0.26508(15) 0.6311(2) 0.27057(16) 0.0265(6) Uani 1 1 d . . .
C33 C 0.2271(2) 0.6158(3) 0.33221(19) 0.0431(8) Uani 1 1 d . . .
C34 C 0.32722(18) 0.5411(3) 0.2817(2) 0.0380(8) Uani 1 1 d . . .
C35 C 0.07915(14) 0.8346(2) 0.03939(15) 0.0228(6) Uani 1 1 d . . .
C36 C 0.11867(18) 0.8696(3) -0.01804(17) 0.0312(7) Uani 1 1 d . . .
C37 C -0.00420(17) 0.8236(3) -0.0016(2) 0.0375(8) Uani 1 1 d . . .
C38 C 0.20377(15) 1.0949(2) 0.12139(16) 0.0258(6) Uani 1 1 d . . .
Si39 Si 0.27140(4) 1.16081(6) 0.08086(4) 0.02481(18) Uani 1 1 d . . .
C40 C 0.2274(2) 1.2708(3) 0.0039(2) 0.0398(8) Uani 1 1 d . . .
C41 C 0.3151(2) 1.0478(3) 0.0353(2) 0.0404(8) Uani 1 1 d . . .
C42 C 0.34564(16) 1.2368(3) 0.15865(18) 0.0321(7) Uani 1 1 d . . .
H43 H 0.2669(10) 1.2645(17) 0.3096(11) 0.009(6) Uiso 1 1 d . . .
H44 H 0.4937(11) 0.7316(18) 0.3246(12) 0.017(6) Uiso 1 1 d . . .
H45 H 0.5050(12) 0.6720(19) 0.4513(12) 0.023(7) Uiso 1 1 d . . .
H46 H 0.4336(12) 0.7667(18) 0.5166(13) 0.018(6) Uiso 1 1 d . . .
H47 H 0.3087(11) 0.9958(18) 0.4501(12) 0.012(6) Uiso 1 1 d . . .
H48 H 0.2373(13) 0.827(2) 0.4345(15) 0.038(8) Uiso 1 1 d . . .
H49 H 0.2453(14) 0.888(2) 0.5092(15) 0.042(9) Uiso 1 1 d . . .
H50 H 0.2983(13) 0.785(2) 0.5103(15) 0.036(8) Uiso 1 1 d . . .
H51 H 0.4062(12) 0.918(2) 0.5839(13) 0.022(7) Uiso 1 1 d . . .
H52 H 0.4182(14) 1.037(2) 0.5496(14) 0.041(8) Uiso 1 1 d . . .
H53 H 0.3499(12) 1.027(2) 0.5786(13) 0.025(7) Uiso 1 1 d . . .
H54 H 0.3733(11) 0.9530(17) 0.2121(12) 0.011(6) Uiso 1 1 d . . .
H55 H 0.4932(14) 1.015(2) 0.2642(15) 0.038(9) Uiso 1 1 d . . .
H56 H 0.5222(14) 0.893(2) 0.2455(15) 0.044(9) Uiso 1 1 d . . .
H57 H 0.4796(13) 0.979(2) 0.1802(14) 0.035(8) Uiso 1 1 d . . .
H58 H 0.3949(13) 0.818(2) 0.1241(15) 0.040(8) Uiso 1 1 d . . .
H59 H 0.4328(14) 0.729(2) 0.1935(15) 0.046(9) Uiso 1 1 d . . .
H60 H 0.3491(14) 0.756(2) 0.1728(15) 0.041(9) Uiso 1 1 d . . .
H61 H 0.4306(14) 1.125(2) 0.3500(15) 0.049(9) Uiso 1 1 d . . .
H63 H 0.3944(13) 1.244(2) 0.3631(14) 0.032(8) Uiso 1 1 d . . .
H65 H 0.1444(16) 1.322(3) 0.3002(18) 0.066(11) Uiso 1 1 d . . .
H66 H 0.0814(19) 1.241(3) 0.2659(19) 0.083(13) Uiso 1 1 d . . .
H67 H 0.0835(18) 0.830(3) 0.2694(18) 0.071(13) Uiso 1 1 d . . .
H68 H 0.1042(14) 0.856(2) 0.3523(15) 0.039(9) Uiso 1 1 d . . .
H69 H 0.0216(14) 0.847(2) 0.3046(13) 0.031(7) Uiso 1 1 d . . .
H70 H 0.0261(13) 0.975(2) 0.1730(14) 0.035(8) Uiso 1 1 d . . .
H71 H 0.0104(13) 1.109(2) 0.1974(14) 0.040(8) Uiso 1 1 d . . .
H72 H -0.0345(13) 1.003(2) 0.2087(13) 0.035(8) Uiso 1 1 d . . .
H73 H 0.0409(14) 1.160(2) 0.3394(15) 0.050(9) Uiso 1 1 d . . .
H74 H 0.0770(14) 1.055(2) 0.3968(16) 0.039(9) Uiso 1 1 d . . .
H75 H -0.0050(14) 1.033(2) 0.3441(14) 0.045(8) Uiso 1 1 d . . .
H76 H 0.1841(10) 0.9808(17) 0.3178(11) 0.004(5) Uiso 1 1 d . . .
H77 H 0.0569(12) 0.6130(19) 0.0020(13) 0.023(7) Uiso 1 1 d . . .
H78 H 0.1107(11) 0.4349(18) 0.0619(12) 0.013(6) Uiso 1 1 d . . .
H79 H 0.2065(11) 0.4453(18) 0.1796(12) 0.020(6) Uiso 1 1 d . . .
H80 H 0.2855(12) 0.704(2) 0.2777(14) 0.028(7) Uiso 1 1 d . . .
H81 H 0.1850(15) 0.678(2) 0.3261(15) 0.047(9) Uiso 1 1 d . . .
H82 H 0.2627(15) 0.628(2) 0.3812(17) 0.054(10) Uiso 1 1 d . . .
H83 H 0.2031(13) 0.540(2) 0.3288(14) 0.036(8) Uiso 1 1 d . . .
H84 H 0.3120(12) 0.465(2) 0.2863(13) 0.022(7) Uiso 1 1 d . . .
H85 H 0.3473(16) 0.546(2) 0.2404(17) 0.059(11) Uiso 1 1 d . . .
H86 H 0.3655(14) 0.557(2) 0.3327(15) 0.044(9) Uiso 1 1 d . . .
H87 H 0.0870(12) 0.8926(19) 0.0737(13) 0.017(7) Uiso 1 1 d . . .
H88 H 0.1003(12) 0.9445(19) -0.0405(13) 0.023(7) Uiso 1 1 d . . .
H89 H 0.1729(14) 0.873(2) 0.0048(15) 0.044(9) Uiso 1 1 d . . .
H90 H 0.1141(13) 0.810(2) -0.0570(14) 0.032(7) Uiso 1 1 d . . .
H91 H -0.0146(14) 0.762(2) -0.0398(15) 0.044(9) Uiso 1 1 d . . .
H92 H -0.0270(12) 0.7963(19) 0.0330(13) 0.017(7) Uiso 1 1 d . . .
H93 H -0.0278(13) 0.904(2) -0.0246(14) 0.042(8) Uiso 1 1 d . . .
H94 H 0.1797(14) 1.163(2) 0.1414(15) 0.053(9) Uiso 1 1 d . . .
H95 H 0.1673(13) 1.058(2) 0.0816(14) 0.029(7) Uiso 1 1 d . . .
H96 H 0.2148(15) 1.335(2) 0.0272(16) 0.045(10) Uiso 1 1 d . . .
H97 H 0.1867(15) 1.231(2) -0.0339(16) 0.046(9) Uiso 1 1 d . . .
H98 H 0.2613(15) 1.294(2) -0.0219(16) 0.048(9) Uiso 1 1 d . . .
H99 H 0.2819(17) 1.014(3) -0.0015(18) 0.070(13) Uiso 1 1 d . . .
H100 H 0.3471(15) 1.085(2) 0.0120(16) 0.046(9) Uiso 1 1 d . . .
H101 H 0.344(2) 0.996(3) 0.063(2) 0.099(16) Uiso 1 1 d . . .
H102 H 0.3785(14) 1.277(2) 0.1376(15) 0.046(9) Uiso 1 1 d . . .
H103 H 0.3266(14) 1.296(2) 0.1877(14) 0.040(8) Uiso 1 1 d . . .
H104 H 0.3784(13) 1.177(2) 0.1965(15) 0.042(8) Uiso 1 1 d . . .

loop_
_atom_site_aniso_label
_atom_site_aniso_U_11
_atom_site_aniso_U_22
_atom_site_aniso_U_33
_atom_site_aniso_U_23
_atom_site_aniso_U_13
_atom_site_aniso_U_12
Ti1 0.0175(2) 0.0205(2) 0.0160(2) -0.0004(2) 0.00409(19) -0.0006(2)
N2 0.0200(10) 0.0190(11) 0.0151(11) -0.0015(9) 0.0051(9) 0.0002(9)
C3 0.0245(14) 0.0222(13) 0.0103(13) 0.0013(11) 0.0042(11) -0.0023(11)
C4 0.0237(14) 0.0170(13) 0.0190(14) -0.0014(11) 0.0075(12) -0.0036(11)
C5 0.0230(13) 0.0228(14) 0.0125(13) -0.0023(11) 0.0045(11) 0.0018(11)
C6 0.0191(13) 0.0233(14) 0.0173(14) 0.0026(11) 0.0045(11) 0.0023(11)
C7 0.0168(13) 0.0156(12) 0.0191(14) -0.0014(10) 0.0025(11) -0.0008(10)
C8 0.0172(12) 0.0208(13) 0.0189(14) -0.0045(11) 0.0019(11) -0.0023(11)
C9 0.0184(14) 0.0257(15) 0.0295(17) -0.0048(13) 0.0068(13) 0.0037(12)
C10 0.0203(14) 0.0244(15) 0.0306(17) 0.0052(13) 0.0011(13) 0.0050(12)
C11 0.0247(14) 0.0272(15) 0.0209(16) 0.0023(12) 0.0027(13) -0.0016(12)
C12 0.0187(13) 0.0210(13) 0.0174(14) -0.0022(11) 0.0011(11) -0.0036(11)
C13 0.0278(15) 0.0224(15) 0.0219(16) 0.0040(12) 0.0065(13) 0.0049(12)
C14 0.0263(16) 0.0383(19) 0.0275(18) -0.0023(15) 0.0094(15) 0.0010(15)
C15 0.0395(18) 0.0308(17) 0.0212(16) -0.0005(14) 0.0074(14) -0.0002(15)
C16 0.0224(14) 0.0232(14) 0.0215(15) -0.0012(12) 0.0071(12) 0.0037(12)
C17 0.048(2) 0.0355(19) 0.0294(19) -0.0064(15) 0.0160(17) -0.0031(17)
C18 0.0326(18) 0.043(2) 0.036(2) 0.0042(17) 0.0142(16) -0.0044(16)
C19 0.0218(15) 0.0253(16) 0.0297(18) -0.0033(14) 0.0037(14) -0.0062(13)
C20 0.0286(17) 0.0241(16) 0.040(2) 0.0027(15) 0.0111(16) 0.0039(13)
C21 0.0183(13) 0.0344(16) 0.0182(14) -0.0001(12) 0.0050(11) -0.0015(12)
C22 0.0221(17) 0.045(2) 0.056(3) 0.015(2) 0.0049(18) -0.0079(15)
C23 0.0227(16) 0.046(2) 0.0303(18) 0.0008(16) 0.0033(14) -0.0007(15)
C24 0.0299(19) 0.074(3) 0.031(2) -0.0086(19) 0.0141(17) -0.0119(19)
N25 0.0191(10) 0.0218(11) 0.0140(11) -0.0008(9) 0.0034(9) -0.0018(9)
C26 0.0202(13) 0.0221(14) 0.0185(14) -0.0015(11) 0.0083(11) -0.0031(11)
C27 0.0175(13) 0.0227(13) 0.0197(14) -0.0011(11) 0.0082(11) -0.0010(11)
C28 0.0197(14) 0.0309(16) 0.0170(15) -0.0065(12) 0.0047(12) -0.0040(12)
C29 0.0264(14) 0.0203(14) 0.0283(16) -0.0095(13) 0.0121(12) -0.0070(12)
C30 0.0272(14) 0.0206(14) 0.0286(16) 0.0012(13) 0.0120(13) 0.0000(12)
C31 0.0229(14) 0.0241(14) 0.0204(15) -0.0025(11) 0.0076(12) -0.0037(11)
C32 0.0348(16) 0.0140(13) 0.0258(16) 0.0017(12) 0.0031(13) -0.0028(12)
C33 0.055(2) 0.049(2) 0.0200(19) 0.0002(16) 0.0041(17) -0.0004(19)
C34 0.0334(18) 0.0274(18) 0.041(2) 0.0025(16) -0.0054(17) 0.0014(14)
C35 0.0235(14) 0.0216(14) 0.0201(15) -0.0053(12) 0.0026(12) -0.0012(12)
C36 0.0431(19) 0.0303(17) 0.0213(17) -0.0007(14) 0.0119(15) 0.0046(15)
C37 0.0282(16) 0.038(2) 0.039(2) 0.0004(17) -0.0003(15) 0.0001(15)
C38 0.0283(15) 0.0255(15) 0.0219(16) -0.0008(12) 0.0056(13) -0.0065(13)
Si39 0.0255(4) 0.0270(4) 0.0221(4) 0.0030(3) 0.0078(3) -0.0017(3)
C40 0.039(2) 0.047(2) 0.035(2) 0.0096(17) 0.0124(17) -0.0019(17)
C41 0.041(2) 0.050(2) 0.034(2) -0.0022(18) 0.0170(18) 0.0044(18)
C42 0.0284(17) 0.0342(18) 0.0346(19) 0.0012(15) 0.0112(15) -0.0054(14)

loop_
_geom_bond_atom_site_label_1
_geom_bond_atom_site_label_2
_geom_bond_distance
_geom_bond_site_symmetry_2
_geom_bond_publ_flag
Ti1 N25 1.7251(19) . ?
Ti1 N2 2.0319(18) . ?
Ti1 C38 2.130(3) . ?
Ti1 C6 2.260(2) . ?
Ti1 C5 2.563(2) . ?
Ti1 C3 2.671(2) . ?
Ti1 C4 2.704(2) . ?
Ti1 H76 2.098(19) . ?
N2 C3 1.350(3) . ?
N2 C7 1.436(3) . ?
C3 C4 1.393(3) . ?
C3 C19 1.502(3) . ?
C4 C5 1.440(3) . ?
C4 H43 0.998(19) . ?
C5 C6 1.381(3) . ?
C5 C20 1.511(3) . ?
C6 C21 1.528(3) . ?
C6 H76 0.943(19) . ?
C7 C8 1.392(3) . ?
C7 C12 1.416(3) . ?
C8 C9 1.391(3) . ?
C8 C16 1.522(3) . ?
C9 C10 1.376(4) . ?
C9 H44 0.97(2) . ?
C10 C11 1.386(4) . ?
C10 H45 0.99(2) . ?
C11 C12 1.397(3) . ?
C11 H46 0.96(2) . ?
C12 C13 1.512(3) . ?
C13 C14 1.515(4) . ?
C13 C15 1.527(4) . ?
C13 H47 0.86(2) . ?
C14 H48 0.99(3) . ?
C14 H49 0.90(3) . ?
C14 H50 0.94(2) . ?
C15 H51 0.96(2) . ?
C15 H52 0.96(3) . ?
C15 H53 0.98(2) . ?
C16 C17 1.518(4) . ?
C16 C18 1.522(4) . ?
C16 H54 0.970(19) . ?
C17 H58 1.02(3) . ?
C17 H59 0.99(3) . ?
C17 H60 0.90(3) . ?
C18 H55 0.90(3) . ?
C18 H56 0.98(2) . ?
C18 H57 0.98(2) . ?
C19 H62 0.94(3) . ?
C19 H61 0.98(3) . ?
C19 H63 0.96(2) . ?
C20 H64 0.88(4) . ?
C20 H65 0.91(3) . ?
C20 H66 0.91(3) . ?
C21 C22 1.524(4) . ?
C21 C23 1.531(4) . ?
C21 C24 1.531(4) . ?
C22 H67 0.90(3) . ?
C22 H68 0.90(3) . ?
C22 H69 0.99(2) . ?
C23 H70 0.95(2) . ?
C23 H71 0.98(2) . ?
C23 H72 0.96(2) . ?
C24 H73 1.06(3) . ?
C24 H74 0.87(3) . ?
C24 H75 1.02(3) . ?
N25 C26 1.398(3) . ?
C26 C31 1.422(3) . ?
C26 C27 1.425(3) . ?
C27 C28 1.388(3) . ?
C27 C35 1.510(3) . ?
C28 C29 1.389(3) . ?
C28 H77 0.92(2) . ?
C29 C30 1.380(3) . ?
C29 H78 0.98(2) . ?
C30 C31 1.387(3) . ?
C30 H79 1.00(2) . ?
C31 C32 1.517(3) . ?
C32 C34 1.526(4) . ?
C32 C33 1.529(4) . ?
C32 H80 0.91(2) . ?
C33 H81 1.05(3) . ?
C33 H82 0.94(3) . ?
C33 H83 0.97(2) . ?
C34 H84 0.93(2) . ?
C34 H85 0.95(3) . ?
C34 H86 1.00(3) . ?
C35 C36 1.526(4) . ?
C35 C37 1.526(4) . ?
C35 H87 0.89(2) . ?
C36 H88 0.96(2) . ?
C36 H89 0.98(2) . ?
C36 H90 0.97(2) . ?
C37 H91 0.96(3) . ?
C37 H92 0.93(2) . ?
C37 H93 1.04(2) . ?
C38 Si39 1.837(3) . ?
C38 H94 1.02(3) . ?
C38 H95 0.93(2) . ?
Si39 C42 1.862(3) . ?
Si39 C41 1.863(3) . ?
Si39 C40 1.865(3) . ?
C40 H96 0.91(3) . ?
C40 H97 0.97(3) . ?
C40 H98 0.95(3) . ?
C41 H99 0.85(3) . ?
C41 H100 0.94(3) . ?
C41 H101 0.85(4) . ?
C42 H102 0.95(3) . ?
C42 H103 0.99(3) . ?
C42 H104 1.02(2) . ?
